data_4067284
loop_
_publ_author_name
'Chun, Jiseul'
'Lee, Han Sol'
'Jung, Il Gu'
'Lee, Soon Won'
'Kim, Hae Jin'
'Son, Seung Uk'

_publ_section_title
;
 Cu2O: A Versatile Reagent for Base-Free Direct Synthesis of NHC-Copper
 Complexes and Decoration of 3D-MOF with Coordinatively Unsaturated
 NHC-Copper Species
;
_journal_issue 7
_journal_name_full Organometallics
_journal_page_first 1518
_journal_paper_doi 10.1021/om900768w
_journal_volume 29
_journal_year 2010
_chemical_formula_moiety 'C31 H40 Cl Cu N2 O4'
_chemical_formula_sum 'C31 H40 Cl Cu N2 O4'
_chemical_formula_weight 603.64
_chemical_name_systematic
; 
 ? 
;
_space_group_IT_number 15
_symmetry_cell_setting monoclinic
_symmetry_space_group_name_Hall '-C 2yc'
_symmetry_space_group_name_H-M 'C 1 2/c 1'
_atom_sites_solution_hydrogens geom
_atom_sites_solution_primary direct
_atom_sites_solution_secondary difmap
_audit_creation_method SHELXL-97
_cell_angle_alpha 90.00
_cell_angle_beta 106.577(6)
_cell_angle_gamma 90.00
_cell_formula_units_Z 4
_cell_length_a 15.848(4)
_cell_length_b 9.503(2)
_cell_length_c 21.959(4)
_cell_measurement_temperature 293(2)
_cell_volume 3169.7(12)
_computing_cell_refinement 'Bruker XSCANS'
_computing_data_collection 'Bruker XSCANS'
_computing_data_reduction 'Bruker SHELXTL'
_computing_molecular_graphics 'Bruker SHELXTL'
_computing_publication_material 'Bruker SHELXTL'
_computing_structure_refinement 'Bruker SHELXTL'
_computing_structure_solution 'Bruker SHELXTL'
_diffrn_ambient_temperature 293(2)
_diffrn_measured_fraction_theta_full 0.963
_diffrn_measured_fraction_theta_max 0.963
_diffrn_measurement_device_type 'Bruker P4'
_diffrn_measurement_method '\w scans'
_diffrn_radiation_monochromator graphite
_diffrn_radiation_source 'sealed tube'
_diffrn_radiation_type MoK\a
_diffrn_radiation_wavelength 0.71073
_diffrn_reflns_av_R_equivalents 0.0560
_diffrn_reflns_av_sigmaI/netI 0.0735
_diffrn_reflns_limit_h_max 21
_diffrn_reflns_limit_h_min -21
_diffrn_reflns_limit_k_max 9
_diffrn_reflns_limit_k_min -11
_diffrn_reflns_limit_l_max 29
_diffrn_reflns_limit_l_min -27
_diffrn_reflns_number 13113
_diffrn_reflns_theta_full 28.35
_diffrn_reflns_theta_max 28.35
_diffrn_reflns_theta_min 1.94
_exptl_absorpt_coefficient_mu 0.809
_exptl_absorpt_correction_T_max 0.9381
_exptl_absorpt_correction_T_min 0.9235
_exptl_absorpt_correction_type multi-scan
_exptl_crystal_colour Orange
_exptl_crystal_density_diffrn 1.265
_exptl_crystal_density_method 'not measured'
_exptl_crystal_description BLOCK
_exptl_crystal_F_000 1272
_exptl_crystal_size_max 0.10
_exptl_crystal_size_mid 0.10
_exptl_crystal_size_min 0.08
_refine_diff_density_max 0.497
_refine_diff_density_min -0.277
_refine_diff_density_rms 0.062
_refine_ls_extinction_method none
_refine_ls_goodness_of_fit_ref 1.021
_refine_ls_hydrogen_treatment constr
_refine_ls_matrix_type full
_refine_ls_number_parameters 178
_refine_ls_number_reflns 3818
_refine_ls_number_restraints 0
_refine_ls_restrained_S_all 1.021
_refine_ls_R_factor_all 0.1244
_refine_ls_R_factor_gt 0.0557
_refine_ls_shift/su_max 0.000
_refine_ls_shift/su_mean 0.000
_refine_ls_structure_factor_coef Fsqd
_refine_ls_weighting_details 'calc w=1/[\s^2^(Fo^2^)+(0.0634P)^2^+1.4836P] where P=(Fo^2^+2Fc^2^)/3'
_refine_ls_weighting_scheme calc
_refine_ls_wR_factor_gt 0.1235
_refine_ls_wR_factor_ref 0.1509
_reflns_number_gt 2097
_reflns_number_total 3818
_reflns_threshold_expression >2sigma(I)
_cod_data_source_file om900768w_si_001.cif
_cod_data_source_block cjscuc2c
_cod_depositor_comments
;
The following automatic conversions were performed:

'_symmetry_cell_setting' value 'Monoclinic' changed to 'monoclinic'
according to /home/saulius/struct/CIF-dictionaries/cif_core.dic
dictionary named 'cif_core.dic' version 2.4.1 from
2010-06-29.

'_refine_ls_hydrogen_treatment' value 'Constr' changed
to 'constr' according to
/home/saulius/struct/CIF-dictionaries/cif_core.dic dictionary named
'cif_core.dic' version 2.4.1 from 2010-06-29.

Automatic conversion script
Id: cif_fix_values 1715 2011-07-08 13:25:40Z adriana 
;
_cod_original_cell_volume 3169.6(12)
_cod_original_sg_symbol_H-M C2/c
_cod_database_code 4067284

loop_
_symmetry_equiv_pos_as_xyz
'x, y, z'
'-x, y, -z+1/2'
'x+1/2, y+1/2, z'
'-x+1/2, y+1/2, -z+1/2'
'-x, -y, -z'
'x, -y, z-1/2'
'-x+1/2, -y+1/2, -z'
'x+1/2, -y+1/2, z-1/2'

loop_
_atom_site_label
_atom_site_type_symbol
_atom_site_fract_x
_atom_site_fract_y
_atom_site_fract_z
_atom_site_U_iso_or_equiv
_atom_site_adp_type
_atom_site_occupancy
_atom_site_symmetry_multiplicity
_atom_site_calc_flag
_atom_site_refinement_flags
C1 C 0.9967(2) 0.4165(3) 0.85982(15) 0.0397(8) Uani 1 1 d .
C2 C 0.9173(2) 0.3671(4) 0.86736(15) 0.0467(8) Uani 1 1 d .
C3 C 0.9208(2) 0.3061(4) 0.92569(16) 0.0533(10) Uani 1 1 d .
H3 H 0.8696 0.2691 0.9320 0.064 Uiso 1 1 calc R
C4 C 0.9976(2) 0.2990(4) 0.97388(15) 0.0472(9) Uani 1 1 d .
C5 C 1.0735(2) 0.3549(4) 0.96561(16) 0.0491(9) Uani 1 1 d .
H5 H 1.1246 0.3539 0.9994 0.059 Uiso 1 1 calc R
C6 C 1.0756(2) 0.4127(4) 0.90816(16) 0.0437(8) Uani 1 1 d .
C7 C 1.1616(2) 0.4626(5) 0.89864(18) 0.0617(11) Uani 1 1 d .
H7 H 1.1474 0.5204 0.8601 0.074 Uiso 1 1 calc R
C8 C 1.2135(3) 0.3373(6) 0.8874(3) 0.123(2) Uani 1 1 d .
H8A H 1.2677 0.3688 0.8807 0.185 Uiso 1 1 calc R
H8B H 1.1798 0.2870 0.8505 0.185 Uiso 1 1 calc R
H8C H 1.2260 0.2763 0.9237 0.185 Uiso 1 1 calc R
C9 C 1.2140(4) 0.5520(7) 0.9524(3) 0.124(2) Uani 1 1 d .
H9A H 1.2672 0.5820 0.9437 0.186 Uiso 1 1 calc R
H9B H 1.2283 0.4983 0.9910 0.186 Uiso 1 1 calc R
H9C H 1.1799 0.6329 0.9569 0.186 Uiso 1 1 calc R
C10 C 0.8297(2) 0.3818(5) 0.81685(18) 0.0676(12) Uani 1 1 d .
H10 H 0.8408 0.4237 0.7791 0.081 Uiso 1 1 calc R
C11 C 0.7859(3) 0.2400(7) 0.7980(3) 0.118(2) Uani 1 1 d .
H11A H 0.7309 0.2532 0.7658 0.177 Uiso 1 1 calc R
H11B H 0.7753 0.1960 0.8345 0.177 Uiso 1 1 calc R
H11C H 0.8237 0.1812 0.7817 0.177 Uiso 1 1 calc R
C12 C 0.7702(3) 0.4808(7) 0.8398(3) 0.115(2) Uani 1 1 d .
H12A H 0.7153 0.4910 0.8073 0.172 Uiso 1 1 calc R
H12B H 0.7981 0.5711 0.8492 0.172 Uiso 1 1 calc R
H12C H 0.7595 0.4430 0.8775 0.172 Uiso 1 1 calc R
C13 C 1.0000 0.3812(5) 0.7500 0.0384(11) Uani 1 2 d S
C14 C 0.9976(2) 0.6076(4) 0.78024(16) 0.0513(9) Uani 1 1 d .
H14 H 0.9953 0.6861 0.8050 0.062 Uiso 1 1 calc R
C15 C 1.0022(3) 0.2275(4) 1.03526(18) 0.0584(10) Uani 1 1 d .
C16 C 0.9401(4) 0.0564(6) 1.0871(2) 0.109(2) Uani 1 1 d .
H16A H 0.8902 -0.0055 1.0784 0.164 Uiso 1 1 calc R
H16B H 0.9385 0.1192 1.1210 0.164 Uiso 1 1 calc R
H16C H 0.9933 0.0019 1.0993 0.164 Uiso 1 1 calc R
N1 N 0.99680(17) 0.4692(3) 0.79793(11) 0.0371(6) Uani 1 1 d .
Cl1 Cl 1.0000 -0.03430(15) 0.7500 0.0927(6) Uani 1 2 d S
Cu1 Cu 1.0000 0.18441(6) 0.7500 0.0482(2) Uani 1 2 d S
O1 O 0.9374(2) 0.1383(4) 1.02987(12) 0.0877(10) Uani 1 1 d .
O2 O 1.0582(2) 0.2480(4) 1.08368(14) 0.0937(10) Uani 1 1 d .

loop_
_atom_site_aniso_label
_atom_site_aniso_U_11
_atom_site_aniso_U_22
_atom_site_aniso_U_33
_atom_site_aniso_U_23
_atom_site_aniso_U_13
_atom_site_aniso_U_12
C1 0.056(2) 0.0352(18) 0.0317(18) -0.0011(15) 0.0182(16) -0.0004(15)
C2 0.049(2) 0.055(2) 0.0343(19) -0.0007(17) 0.0097(16) -0.0036(16)
C3 0.052(2) 0.070(3) 0.041(2) 0.0055(19) 0.0181(17) -0.0093(19)
C4 0.055(2) 0.055(2) 0.0331(18) 0.0005(17) 0.0140(16) -0.0039(17)
C5 0.053(2) 0.056(2) 0.0364(19) 0.0035(17) 0.0089(16) -0.0036(17)
C6 0.048(2) 0.046(2) 0.038(2) 0.0002(16) 0.0132(17) -0.0030(16)
C7 0.048(2) 0.089(3) 0.049(2) 0.015(2) 0.0153(19) -0.006(2)
C8 0.076(4) 0.158(6) 0.151(6) 0.004(4) 0.057(4) 0.017(4)
C9 0.104(4) 0.178(6) 0.092(4) -0.030(4) 0.032(3) -0.090(4)
C10 0.052(2) 0.109(4) 0.042(2) 0.009(2) 0.0132(19) -0.009(2)
C11 0.092(4) 0.138(5) 0.097(4) -0.027(4) -0.015(3) -0.039(4)
C12 0.077(3) 0.159(6) 0.097(4) 0.009(4) 0.006(3) 0.040(4)
C13 0.045(3) 0.040(3) 0.033(3) 0.000 0.016(2) 0.000
C14 0.080(3) 0.035(2) 0.040(2) -0.0049(16) 0.019(2) -0.0008(18)
C15 0.067(3) 0.074(3) 0.034(2) 0.002(2) 0.0143(19) -0.015(2)
C16 0.137(5) 0.121(5) 0.073(3) 0.032(3) 0.036(3) -0.043(4)
N1 0.0557(17) 0.0308(15) 0.0267(14) 0.0018(11) 0.0149(12) 0.0006(12)
Cl1 0.1819(19) 0.0348(8) 0.0520(9) 0.000 0.0180(10) 0.000
Cu1 0.0765(5) 0.0314(4) 0.0363(4) 0.000 0.0158(3) 0.000
O1 0.098(2) 0.116(3) 0.0453(17) 0.0237(17) 0.0126(15) -0.041(2)
O2 0.091(2) 0.131(3) 0.0507(18) 0.0257(19) 0.0055(17) -0.031(2)

loop_
_atom_type_symbol
_atom_type_description
_atom_type_scat_dispersion_real
_atom_type_scat_dispersion_imag
_atom_type_scat_source
C C 0.0033 0.0016 'International Tables Vol C Tables 4.2.6.8 and 6.1.1.4'
H H 0.0000 0.0000 'International Tables Vol C Tables 4.2.6.8 and 6.1.1.4'
N N 0.0061 0.0033 'International Tables Vol C Tables 4.2.6.8 and 6.1.1.4'
Cl Cl 0.1484 0.1585 'International Tables Vol C Tables 4.2.6.8 and 6.1.1.4'
Cu Cu 0.3201 1.2651 'International Tables Vol C Tables 4.2.6.8 and 6.1.1.4'
O O 0.0106 0.0060 'International Tables Vol C Tables 4.2.6.8 and 6.1.1.4'

loop_
_geom_angle_atom_site_label_1
_geom_angle_atom_site_label_2
_geom_angle_atom_site_label_3
_geom_angle
_geom_angle_site_symmetry_1
_geom_angle_site_symmetry_3
C6 C1 C2 123.0(3) . .
C6 C1 N1 119.0(3) . .
C2 C1 N1 118.0(3) . .
C3 C2 C1 116.6(3) . .
C3 C2 C10 120.0(3) . .
C1 C2 C10 123.4(3) . .
C4 C3 C2 121.7(3) . .
C3 C4 C5 119.9(3) . .
C3 C4 C15 121.6(3) . .
C5 C4 C15 118.5(3) . .
C4 C5 C6 121.6(3) . .
C5 C6 C1 117.1(3) . .
C5 C6 C7 120.5(3) . .
C1 C6 C7 122.4(3) . .
C9 C7 C8 111.8(4) . .
C9 C7 C6 112.8(3) . .
C8 C7 C6 109.3(4) . .
C2 C10 C12 109.9(4) . .
C2 C10 C11 111.7(4) . .
C12 C10 C11 111.2(4) . .
N1 C13 N1 103.9(4) . 2_756
N1 C13 Cu1 128.05(18) . .
N1 C13 Cu1 128.05(18) 2_756 .
C14 C14 N1 106.60(16) 2_756 .
O2 C15 O1 123.5(4) . .
O2 C15 C4 124.3(4) . .
O1 C15 C4 112.2(3) . .
C13 N1 C14 111.5(3) . .
C13 N1 C1 121.7(3) . .
C14 N1 C1 126.8(3) . .
C13 Cu1 Cl1 180.000(1) . .
C15 O1 C16 115.8(3) . .

loop_
_geom_bond_atom_site_label_1
_geom_bond_atom_site_label_2
_geom_bond_distance
_geom_bond_site_symmetry_2
C1 C6 1.390(5) .
C1 C2 1.398(4) .
C1 N1 1.449(4) .
C2 C3 1.393(5) .
C2 C10 1.516(5) .
C3 C4 1.368(5) .
C4 C5 1.373(5) .
C4 C15 1.492(5) .
C5 C6 1.385(4) .
C6 C7 1.512(5) .
C7 C9 1.498(6) .
C7 C8 1.507(6) .
C10 C12 1.516(6) .
C10 C11 1.518(7) .
C13 N1 1.356(4) .
C13 N1 1.356(4) 2_756
C13 Cu1 1.870(5) .
C14 C14 1.352(6) 2_756
C14 N1 1.372(4) .
C15 O2 1.191(4) .
C15 O1 1.310(4) .
C16 O1 1.469(5) .
Cl1 Cu1 2.0783(16) .
